data_2230163
loop_
_publ_author_name
'Gryl, Marlena'
'Stadnicka, Katarzyna'

_publ_section_title
;
 Rubidium
 2,4,6-trioxo-1,3-diazinan-5-ide--1,3-diazinane-2,4,6-trione--water
 (1/1/1)
;
_journal_coeditor_code VM2087
_journal_issue 5
_journal_name_full 'Acta Crystallographica Section E'
_journal_page_first m571
_journal_page_last m572
_journal_paper_doi 10.1107/S1600536811012657
_journal_volume 67
_journal_year 2011
_chemical_formula_iupac 'Rb +, C4 H4 N2 O3 -, C4 H5 N2 O3, H2 O1'
_chemical_formula_moiety 'Rb +, C4 H4 N2 O3 -, C4 H5 N2 O3, H2 O1'
_chemical_formula_sum 'C8 H9 N4 O7 Rb'
_chemical_formula_weight 358.66
_chemical_name_systematic
;
Rubidium
2,4,6-trioxo-1,3-diazinan-5-ide--1,3-diazinane-2,4,6-trione--water (1/1/1)
;
_space_group_IT_number 14
_symmetry_cell_setting monoclinic
_symmetry_space_group_name_Hall '-P 2ybc'
_symmetry_space_group_name_H-M 'P 1 21/c 1'
_atom_sites_solution_hydrogens difmap
_atom_sites_solution_primary difmap
_atom_sites_solution_secondary difmap
_cell_angle_alpha 90.00
_cell_angle_beta 108.26(2)
_cell_angle_gamma 90
_cell_formula_units_Z 4
_cell_length_a 9.88100(10)
_cell_length_b 19.6790(5)
_cell_length_c 6.4530(3)
_cell_measurement_pressure 98.6
_cell_measurement_reflns_used 3522
_cell_measurement_temperature 293(2)
_cell_measurement_theta_max 30.034
_cell_measurement_theta_min 0.998
_cell_volume 1191.59(15)
_computing_cell_refinement 'SCALEPACK (Otwinowski & Minor, 1997)'
_computing_data_collection 'COLLECT (Nonius, 1998)'
_computing_data_reduction 'DENZO and SCALEPACK (Otwinowski & Minor, 1997)'
_computing_molecular_graphics 'Mercury (Macrae <i>et al.</i>, 2006) and ORTEP-3 (Farrugia, 1997)'
_computing_publication_material 'SHELXL97 (Sheldrick, 2008) and WinGX (Farrugia, 1999)'
_computing_structure_refinement 'SHELXL97 (Sheldrick, 2008)'
_computing_structure_solution 'SIR92 (Altomare <i>et al.</i>, 1994)'
_diffrn_ambient_temperature 293(2)
_diffrn_detector_area_resol_mean 9
_diffrn_measured_fraction_theta_full 0.983
_diffrn_measured_fraction_theta_max 0.983
_diffrn_measurement_device_type 'Nonius KappaCCD'
_diffrn_measurement_method '\f and \w scans to fill Ewald sphere'
_diffrn_radiation_monochromator 'horizontally mounted graphite crystal'
_diffrn_radiation_source 'fine-focus sealed tube'
_diffrn_radiation_type MoK\a
_diffrn_radiation_wavelength 0.71073
_diffrn_reflns_av_R_equivalents 0.037
_diffrn_reflns_av_sigmaI/netI 0.0232
_diffrn_reflns_limit_h_max 11
_diffrn_reflns_limit_h_min -12
_diffrn_reflns_limit_k_max 25
_diffrn_reflns_limit_k_min 0
_diffrn_reflns_limit_l_max 8
_diffrn_reflns_limit_l_min 0
_diffrn_reflns_number 17623
_diffrn_reflns_theta_full 27.00
_diffrn_reflns_theta_max 27.00
_diffrn_reflns_theta_min 3.48
_exptl_absorpt_coefficient_mu 4.197
_exptl_absorpt_correction_T_max 0.4727
_exptl_absorpt_correction_T_min 0.2655
_exptl_absorpt_correction_type multi-scan
_exptl_absorpt_process_details '(DENZO and SCALEPACK; Otwinowski & Minor, 1997)'
_exptl_crystal_colour colorless
_exptl_crystal_density_diffrn 1.999
_exptl_crystal_description block
_exptl_crystal_F_000 712
_exptl_crystal_size_max 0.43
_exptl_crystal_size_mid 0.23
_exptl_crystal_size_min 0.21
_refine_diff_density_max 0.272
_refine_diff_density_min -0.295
_refine_ls_extinction_coef 0
_refine_ls_extinction_method 'SHELXL97 (Sheldrick, 2008)'
_refine_ls_goodness_of_fit_all 1.033
_refine_ls_goodness_of_fit_ref 1.033
_refine_ls_hydrogen_treatment mixed
_refine_ls_matrix_type full
_refine_ls_number_constraints 0
_refine_ls_number_parameters 199
_refine_ls_number_reflns 2555
_refine_ls_number_restraints 6
_refine_ls_restrained_S_all 1.033
_refine_ls_restrained_S_obs 1.033
_refine_ls_R_factor_all 0.0299
_refine_ls_R_factor_gt 0.0239
_refine_ls_shift/su_max 0.000
_refine_ls_shift/su_mean 0.000
_refine_ls_structure_factor_coef Fsqd
_refine_ls_weighting_details 'calc w=1/[\s^2^(Fo^2^)+(0.0308P)^2^+0.3427P] where P=(Fo^2^+2Fc^2^)/3'
_refine_ls_weighting_scheme calc
_refine_ls_wR_factor_all 0.0592
_refine_ls_wR_factor_ref 0.0592
_reflns_number_gt 2239
_reflns_number_total 2555
_reflns_threshold_expression I>2\s(I)
_cod_data_source_file vm2087.cif
_cod_data_source_block I
_cod_original_sg_symbol_H-M 'P 21/c'
_cod_original_formula_sum 'C8 H9 N4 O7 Rb1'
_cod_database_code 2230163
_cod_database_fobs_code 2230163

loop_
_symmetry_equiv_pos_as_xyz
'x, y, z'
'-x, y+1/2, -z+1/2'
'-x, -y, -z'
'x, -y-1/2, z-1/2'

loop_
_atom_site_type_symbol
_atom_site_label
_atom_site_fract_x
_atom_site_fract_y
_atom_site_fract_z
_atom_site_U_iso_or_equiv
_atom_site_adp_type
_atom_site_calc_flag
_atom_site_refinement_flags
_atom_site_occupancy
_atom_site_disorder_assembly
_atom_site_disorder_group
Rb Rb1 0.291837(19) 0.181732(10) 0.12045(3) 0.03861(8) Uani d . 1 . .
N N1A 0.83901(16) 0.22220(7) 0.3062(2) 0.0284(3) Uani d D 1 . .
H H1A 0.830(2) 0.2666(5) 0.295(3) 0.034 Uiso d D 1 . .
C C2A 0.71713(19) 0.18635(8) 0.2905(3) 0.0262(4) Uani d . 1 . .
O O2A 0.60363(14) 0.21479(6) 0.2672(2) 0.0390(3) Uani d . 1 . .
N N3A 0.72641(16) 0.11731(7) 0.2984(2) 0.0267(3) Uani d D 1 . .
H H3A 0.6475(14) 0.0959(9) 0.281(3) 0.032 Uiso d D 1 . .
C C4A 0.84786(19) 0.08055(9) 0.3319(3) 0.0269(4) Uani d . 1 . .
O O4A 0.84464(14) 0.01867(6) 0.3376(2) 0.0368(3) Uani d . 1 . .
C C5A 0.98315(19) 0.11930(9) 0.3628(3) 0.0310(4) Uani d . 1 . .
H H5A1 1.0442 0.1123 0.5115 0.037 Uiso calc R 1 . .
H H5A2 1.0314 0.0999 0.2670 0.037 Uiso calc R 1 . .
C C6A 0.96859(19) 0.19423(9) 0.3212(3) 0.0272(4) Uani d . 1 . .
O O6A 1.06609(14) 0.22942(7) 0.3061(2) 0.0375(3) Uani d . 1 . .
N N1B 0.42573(15) -0.14265(7) 0.2580(2) 0.0289(3) Uani d D 1 . .
H H1B 0.417(2) -0.1870(5) 0.259(3) 0.035 Uiso d D 1 . .
C C2B 0.55857(18) -0.11709(8) 0.2913(3) 0.0280(4) Uani d . 1 . .
O O2B 0.66394(15) -0.15406(7) 0.3276(3) 0.0447(4) Uani d . 1 . .
N N3B 0.56512(15) -0.04808(7) 0.2804(2) 0.0267(3) Uani d D 1 . .
H H3B 0.6520(12) -0.0339(10) 0.304(3) 0.032 Uiso d D 1 . .
C C4B 0.44849(18) -0.00466(8) 0.2415(3) 0.0246(3) Uani d . 1 . .
O O4B 0.47093(14) 0.05801(6) 0.2357(2) 0.0325(3) Uani d . 1 . .
C C5B 0.31602(18) -0.03460(8) 0.2126(3) 0.0266(4) Uani d . 1 . .
H H5B 0.2358 -0.0073 0.1893 0.032 Uiso calc R 1 . .
C C6B 0.30235(18) -0.10459(9) 0.2180(3) 0.0256(3) Uani d . 1 . .
O O6B 0.18751(13) -0.13782(6) 0.1870(2) 0.0378(3) Uani d . 1 . .
O O1W 0.07639(16) 0.08325(8) -0.0724(3) 0.0478(4) Uani d D 1 . .
H H1W -0.0078(14) 0.0973(12) -0.120(4) 0.057 Uiso d D 1 . .
H H2W 0.090(3) 0.0514(9) -0.147(4) 0.057 Uiso d D 1 . .

loop_
_atom_site_aniso_label
_atom_site_aniso_U_11
_atom_site_aniso_U_22
_atom_site_aniso_U_33
_atom_site_aniso_U_12
_atom_site_aniso_U_13
_atom_site_aniso_U_23
Rb1 0.02804(11) 0.03333(12) 0.05520(14) 0.00282(7) 0.01410(9) 0.00032(8)
N1A 0.0278(8) 0.0187(7) 0.0413(8) -0.0023(6) 0.0148(6) -0.0005(6)
C2A 0.0261(9) 0.0205(8) 0.0338(9) -0.0004(6) 0.0120(7) -0.0006(7)
O2A 0.0269(7) 0.0209(6) 0.0718(9) 0.0017(5) 0.0194(6) 0.0009(6)
N3A 0.0232(7) 0.0176(7) 0.0412(8) -0.0019(6) 0.0127(6) -0.0002(6)
C4A 0.0291(9) 0.0251(8) 0.0274(8) 0.0020(7) 0.0102(7) 0.0018(7)
O4A 0.0335(7) 0.0198(6) 0.0569(8) 0.0035(5) 0.0138(6) 0.0021(6)
C5A 0.0260(9) 0.0284(9) 0.0394(9) 0.0028(7) 0.0115(7) 0.0047(7)
C6A 0.0253(9) 0.0282(9) 0.0289(8) -0.0017(7) 0.0098(7) -0.0009(7)
O6A 0.0288(7) 0.0344(7) 0.0528(8) -0.0062(6) 0.0177(6) 0.0006(6)
N1B 0.0239(7) 0.0164(7) 0.0452(8) 0.0016(6) 0.0093(6) 0.0015(6)
C2B 0.0240(9) 0.0223(8) 0.0376(9) 0.0012(7) 0.0095(7) 0.0010(7)
O2B 0.0271(7) 0.0270(7) 0.0791(10) 0.0074(6) 0.0152(7) 0.0045(7)
N3B 0.0218(7) 0.0217(7) 0.0373(8) -0.0005(6) 0.0102(6) 0.0007(6)
C4B 0.0276(9) 0.0208(8) 0.0245(8) 0.0013(6) 0.0071(6) 0.0010(6)
O4B 0.0317(7) 0.0185(6) 0.0468(7) -0.0007(5) 0.0115(6) 0.0031(5)
C5B 0.0232(8) 0.0205(8) 0.0342(9) 0.0042(6) 0.0061(7) 0.0004(7)
C6B 0.0229(8) 0.0223(8) 0.0293(8) 0.0005(6) 0.0050(6) -0.0011(7)
O6B 0.0221(6) 0.0215(6) 0.0661(9) -0.0010(5) 0.0085(6) -0.0024(6)
O1W 0.0315(8) 0.0473(9) 0.0610(10) 0.0102(7) 0.0094(7) -0.0118(7)

loop_
_atom_type_symbol
_atom_type_description
_atom_type_scat_dispersion_real
_atom_type_scat_dispersion_imag
_atom_type_scat_source
C C 0.0033 0.0016 'International Tables Vol C Tables 4.2.6.8 and 6.1.1.4'
H H 0.0000 0.0000 'International Tables Vol C Tables 4.2.6.8 and 6.1.1.4'
N N 0.0061 0.0033 'International Tables Vol C Tables 4.2.6.8 and 6.1.1.4'
O O 0.0106 0.0060 'International Tables Vol C Tables 4.2.6.8 and 6.1.1.4'
Rb Rb -0.9393 2.9676 'International Tables Vol C Tables 4.2.6.8 and 6.1.1.4'

loop_
_geom_angle_atom_site_label_1
_geom_angle_atom_site_label_2
_geom_angle_atom_site_label_3
_geom_angle_site_symmetry_1
_geom_angle_site_symmetry_3
_geom_angle
_geom_angle_publ_flag
O1W Rb1 O4B . . 81.78(4) ?
O1W Rb1 O6A . 1_455 80.80(4) ?
O4B Rb1 O6A . 1_455 128.17(4) ?
O1W Rb1 O2A . . 146.72(4) ?
O4B Rb1 O2A . . 68.00(3) ?
O6A Rb1 O2A 1_455 . 128.79(4) ?
O1W Rb1 O6A . 4_465 79.02(4) ?
O4B Rb1 O6A . 4_465 153.12(4) ?
O6A Rb1 O6A 1_455 4_465 66.76(3) ?
O2A Rb1 O6A . 4_465 123.40(4) ?
O1W Rb1 O2B . 3_655 77.21(4) ?
O4B Rb1 O2B . 3_655 80.94(4) ?
O6A Rb1 O2B 1_455 3_655 140.12(4) ?
O2A Rb1 O2B . 3_655 84.36(4) ?
O6A Rb1 O2B 4_465 3_655 76.60(4) ?
O1W Rb1 O2B . 2_655 140.64(4) ?
O4B Rb1 O2B . 2_655 137.49(4) ?
O6A Rb1 O2B 1_455 2_655 75.00(4) ?
O2A Rb1 O2B . 2_655 70.21(3) ?
O6A Rb1 O2B 4_465 2_655 63.09(4) ?
O2B Rb1 O2B 3_655 2_655 102.47(4) ?
O1W Rb1 O2B . 3_656 100.15(4) ?
O4B Rb1 O2B . 3_656 75.04(3) ?
O6A Rb1 O2B 1_455 3_656 60.78(3) ?
O2A Rb1 O2B . 3_656 85.63(4) ?
O6A Rb1 O2B 4_465 3_656 126.81(3) ?
O2B Rb1 O2B 3_655 3_656 155.95(5) ?
O2B Rb1 O2B 2_655 3_656 94.58(4) ?
O1W Rb1 C2B . 3_655 82.13(4) ?
O4B Rb1 C2B . 3_655 63.29(4) ?
O6A Rb1 C2B 1_455 3_655 157.33(4) ?
O2A Rb1 C2B . 3_655 72.24(4) ?
O6A Rb1 C2B 4_465 3_655 95.40(4) ?
O2B Rb1 C2B 3_655 3_655 18.87(4) ?
O2B Rb1 C2B 2_655 3_655 110.36(4) ?
O2B Rb1 C2B 3_656 3_655 137.58(4) ?
O1W Rb1 Rb1 . 4_566 126.08(3) ?
O4B Rb1 Rb1 . 4_566 118.45(2) ?
O6A Rb1 Rb1 1_455 4_566 46.58(3) ?
O2A Rb1 Rb1 . 4_566 82.29(3) ?
O6A Rb1 Rb1 4_465 4_566 88.18(3) ?
O2B Rb1 Rb1 3_655 4_566 149.52(3) ?
O2B Rb1 Rb1 2_655 4_566 47.14(3) ?
O2B Rb1 Rb1 3_656 4_566 49.18(2) ?
C2B Rb1 Rb1 3_655 4_566 151.63(3) ?
O1W Rb1 Rb1 . 4_565 106.17(3) ?
O4B Rb1 Rb1 . 4_565 125.08(2) ?
O6A Rb1 Rb1 1_455 4_565 106.63(3) ?
O2A Rb1 Rb1 . 4_565 81.74(3) ?
O6A Rb1 Rb1 4_465 4_565 45.45(3) ?
O2B Rb1 Rb1 3_655 4_565 50.41(3) ?
O2B Rb1 Rb1 2_655 4_565 54.06(3) ?
O2B Rb1 Rb1 3_656 4_565 148.58(2) ?
C2B Rb1 Rb1 3_655 4_565 64.29(3) ?
Rb1 Rb1 Rb1 4_566 4_565 100.428(8) ?
C6A N1A C2A . . 125.34(15) ?
C6A N1A H1A . . 118.1(14) ?
C2A N1A H1A . . 116.4(14) ?
O2A C2A N3A . . 120.73(16) ?
O2A C2A N1A . . 121.67(15) ?
N3A C2A N1A . . 117.59(15) ?
C2A O2A Rb1 . . 138.91(11) ?
C4A N3A C2A . . 125.64(15) ?
C4A N3A H3A . . 118.6(14) ?
C2A N3A H3A . . 115.8(14) ?
O4A C4A N3A . . 120.43(16) ?
O4A C4A C5A . . 122.37(16) ?
N3A C4A C5A . . 117.20(15) ?
C6A C5A C4A . . 116.49(15) ?
C6A C5A H5A1 . . 108.2 ?
C4A C5A H5A1 . . 108.2 ?
C6A C5A H5A2 . . 108.2 ?
C4A C5A H5A2 . . 108.2 ?
H5A1 C5A H5A2 . . 107.3 ?
O6A C6A N1A . . 120.85(16) ?
O6A C6A C5A . . 122.79(16) ?
N1A C6A C5A . . 116.33(15) ?
C6A O6A Rb1 . 1_655 124.21(12) ?
C6A O6A Rb1 . 4_666 134.92(12) ?
Rb1 O6A Rb1 1_655 4_666 87.97(3) ?
C2B N1B C6B . . 125.45(15) ?
C2B N1B H1B . . 117.6(15) ?
C6B N1B H1B . . 116.9(15) ?
O2B C2B N1B . . 121.94(16) ?
O2B C2B N3B . . 123.22(16) ?
N1B C2B N3B . . 114.84(15) ?
O2B C2B Rb1 . 3_655 54.65(10) ?
N1B C2B Rb1 . 3_655 110.33(11) ?
N3B C2B Rb1 . 3_655 105.84(11) ?
C2B O2B Rb1 . 3_655 106.49(12) ?
C2B O2B Rb1 . 2_645 133.05(12) ?
Rb1 O2B Rb1 3_655 2_645 82.45(3) ?
C2B O2B Rb1 . 3_656 96.57(11) ?
Rb1 O2B Rb1 3_655 3_656 155.95(5) ?
Rb1 O2B Rb1 2_645 3_656 76.76(3) ?
C2B N3B C4B . . 124.81(15) ?
C2B N3B H3B . . 111.8(14) ?
C4B N3B H3B . . 123.4(14) ?
O4B C4B N3B . . 117.65(15) ?
O4B C4B C5B . . 125.34(16) ?
N3B C4B C5B . . 117.01(15) ?
C4B O4B Rb1 . . 135.81(11) ?
C6B C5B C4B . . 120.79(15) ?
C6B C5B H5B . . 119.6 ?
C4B C5B H5B . . 119.6 ?
O6B C6B C5B . . 126.67(16) ?
O6B C6B N1B . . 116.23(15) ?
C5B C6B N1B . . 117.09(15) ?
Rb1 O1W H1W . . 117.0(18) ?
Rb1 O1W H2W . . 122.1(19) ?
H1W O1W H2W . . 111(3) ?

loop_
_geom_bond_atom_site_label_1
_geom_bond_atom_site_label_2
_geom_bond_site_symmetry_2
_geom_bond_distance
_geom_bond_publ_flag
Rb1 O1W . 2.8594(16) ?
Rb1 O4B . 2.9645(12) ?
Rb1 O6A 1_455 2.9942(13) ?
Rb1 O2A . 2.9972(13) ?
Rb1 O6A 4_465 3.0517(13) ?
Rb1 O2B 3_655 3.1049(16) ?
Rb1 O2B 2_655 3.2641(14) ?
N1A C6A . 1.369(2) ?
N1A C2A . 1.372(2) ?
N1A H1A . 0.879(9) ?
C2A O2A . 1.220(2) ?
C2A N3A . 1.362(2) ?
N3A C4A . 1.359(2) ?
N3A H3A . 0.862(9) ?
C4A O4A . 1.219(2) ?
C4A C5A . 1.497(2) ?
C5A C6A . 1.498(2) ?
C5A H5A1 . 0.9700 ?
C5A H5A2 . 0.9700 ?
C6A O6A . 1.215(2) ?
O6A Rb1 1_655 2.9942(13) ?
O6A Rb1 4_666 3.0517(13) ?
N1B C2B . 1.358(2) ?
N1B C6B . 1.384(2) ?
N1B H1B . 0.878(9) ?
C2B O2B . 1.231(2) ?
C2B N3B . 1.363(2) ?
O2B Rb1 3_655 3.1049(16) ?
O2B Rb1 2_645 3.2641(14) ?
O2B Rb1 3_656 3.4923(16) ?
N3B C4B . 1.393(2) ?
N3B H3B . 0.870(9) ?
C4B O4B . 1.256(2) ?
C4B C5B . 1.394(2) ?
C5B C6B . 1.386(2) ?
C5B H5B . 0.9300 ?
C6B O6B . 1.270(2) ?
O1W H1W . 0.839(10) ?
O1W H2W . 0.828(10) ?

loop_
_geom_hbond_atom_site_label_D
_geom_hbond_atom_site_label_H
_geom_hbond_atom_site_label_A
_geom_hbond_site_symmetry_A
_geom_hbond_distance_DH
_geom_hbond_distance_HA
_geom_hbond_distance_DA
_geom_hbond_angle_DHA
_geom_hbond_publ_flag
N1A H1A O6B 2_655 0.880(10) 1.900(10) 2.769(2) 172(2) yes
N3A H3A O4B . 0.860(10) 1.840(10) 2.694(2) 175(2) yes
N1B H1B O2A 2_645 0.880(10) 1.940(10) 2.820(2) 175(2) yes
N3B H3B O4A . 0.870(10) 2.120(10) 2.975(2) 169(2) yes
O1W H1W O6B 3 0.840(10) 1.870(10) 2.700(2) 171(2) yes
O1W H2W O4A 3_655 0.830(10) 2.080(10) 2.898(2) 170(3) yes

loop_
_geom_torsion_atom_site_label_1
_geom_torsion_atom_site_label_2
_geom_torsion_atom_site_label_3
_geom_torsion_atom_site_label_4
_geom_torsion_site_symmetry_1
_geom_torsion_site_symmetry_2
_geom_torsion_site_symmetry_3
_geom_torsion_site_symmetry_4
_geom_torsion
_geom_torsion_publ_flag
C6A N1A C2A O2A . . . . -176.43(17) ?
C6A N1A C2A N3A . . . . 2.6(3) ?
O2A C2A N3A C4A . . . . -177.35(17) ?
N1A C2A N3A C4A . . . . 3.6(3) ?
C2A N3A C4A O4A . . . . 179.49(17) ?
C2A N3A C4A C5A . . . . 0.0(2) ?
O4A C4A C5A C6A . . . . 171.78(16) ?
N3A C4A C5A C6A . . . . -8.7(2) ?
C2A N1A C6A O6A . . . . 170.35(17) ?
C2A N1A C6A C5A . . . . -11.3(2) ?
C4A C5A C6A O6A . . . . -167.85(17) ?
C4A C5A C6A N1A . . . . 13.8(2) ?
C6B N1B C2B O2B . . . . 179.49(17) ?
C6B N1B C2B N3B . . . . -0.8(3) ?
O2B C2B N3B C4B . . . . -179.42(17) ?
N1B C2B N3B C4B . . . . 0.8(2) ?
C2B N3B C4B O4B . . . . -179.93(16) ?
C2B N3B C4B C5B . . . . 0.2(2) ?
O4B C4B C5B C6B . . . . 178.77(16) ?
N3B C4B C5B C6B . . . . -1.4(2) ?
C4B C5B C6B O6B . . . . -177.57(17) ?
C4B C5B C6B N1B . . . . 1.4(2) ?
C2B N1B C6B O6B . . . . 178.77(17) ?
C2B N1B C6B C5B . . . . -0.3(3) ?
